data_4107750
loop_
_publ_author_name
'Mathieu Branca'
'Didier Gori'
'R\'egis Guillot'
'Val\'erie Alezra'
'Cyrille Kouklovsky'

_publ_contact_author_address
;Laboratoire de Chimie des Proc\'ed\'es et Substances Naturelles, 
Institut de Chimie Mol\'eculaire et des Mat\'eriaux d?Orsay CNRS, UMR 8182
B\^at 410, Univ. Paris-Sud 
F-91405 Orsay, 
France
;
_publ_contact_author_email valezra@icmo.u-psud.fr
_publ_contact_author_fax '(+33) 1-6915-4679'
_publ_contact_author_name 'Val\'erie Alezra'
_publ_section_title
;
 Tertiary Aromatic Amide for Memory of Chirality: Access to
 Enantioenriched \a-Substituted Valine
;
_journal_name_full 'Journal of the American Chemical Society'
_journal_page_first 5864
_journal_page_last 5865
_journal_paper_doi 10.1021/ja801165z
_journal_volume 130
_journal_year 2008
_chemical_absolute_configuration ad
_chemical_formula_moiety 'C19 H21 N O3'
_chemical_formula_sum 'C19 H21 N O3'
_chemical_formula_weight 311.37
_space_group_IT_number 19
_symmetry_cell_setting orthorhombic
_symmetry_Int_Tables_number 19
_symmetry_space_group_name_Hall 'P 2ac 2ab'
_symmetry_space_group_name_H-M 'P 21 21 21'
_atom_sites_solution_hydrogens geom
_atom_sites_solution_primary direct
_atom_sites_solution_secondary difmap
_audit_creation_method SHELXL-97
_cell_angle_alpha 90.00
_cell_angle_beta 90.00
_cell_angle_gamma 90.00
_cell_formula_units_Z 8
_cell_length_a 11.7576(7)
_cell_length_b 12.0196(7)
_cell_length_c 24.3109(16)
_cell_measurement_reflns_used 8230
_cell_measurement_temperature 100(1)
_cell_measurement_theta_max 34.60
_cell_measurement_theta_min 2.41
_cell_volume 3435.7(4)
_computing_cell_refinement 'Bruker SMART'
_computing_data_collection 'Bruker SMART'
_computing_data_reduction 'Bruker SAINT'
_computing_molecular_graphics 'Bruker SHELXTL'
_computing_publication_material 'Bruker SHELXTL'
_computing_structure_refinement 'Bruker SHELXTL'
_computing_structure_solution 'Bruker SHELXTL'
_diffrn_ambient_temperature 100(1)
_diffrn_measured_fraction_theta_full 0.973
_diffrn_measured_fraction_theta_max 0.818
_diffrn_measurement_device_type 'CCD area detector'
_diffrn_measurement_method 'phi and omega scans'
_diffrn_radiation_monochromator graphite
_diffrn_radiation_probe x-ray
_diffrn_radiation_type MoK\a
_diffrn_radiation_wavelength 0.71073
_diffrn_reflns_av_R_equivalents 0.0306
_diffrn_reflns_av_sigmaI/netI 0.0348
_diffrn_reflns_limit_h_max 18
_diffrn_reflns_limit_h_min -18
_diffrn_reflns_limit_k_max 19
_diffrn_reflns_limit_k_min -19
_diffrn_reflns_limit_l_max 39
_diffrn_reflns_limit_l_min -39
_diffrn_reflns_number 45680
_diffrn_reflns_theta_full 25.00
_diffrn_reflns_theta_max 34.80
_diffrn_reflns_theta_min 2.38
_diffrn_source 'fine-focus sealed tube'
_diffrn_source_type 'kappa X8 APEX II Bruker ICMMO'
_diffrn_standards_decay_% 0
_diffrn_standards_number 0
_exptl_absorpt_coefficient_mu 0.081
_exptl_absorpt_correction_T_max 0.986
_exptl_absorpt_correction_T_min 0.978
_exptl_absorpt_correction_type psi-scan
_exptl_absorpt_process_details SADABS
_exptl_crystal_colour colorless
_exptl_crystal_density_diffrn 1.204
_exptl_crystal_description plate
_exptl_crystal_F_000 1328
_exptl_crystal_size_max 0.240
_exptl_crystal_size_mid 0.180
_exptl_crystal_size_min 0.085
_refine_diff_density_max 0.475
_refine_diff_density_min -0.287
_refine_diff_density_rms 0.051
_refine_ls_abs_structure_details 'Flack H D (1983), Acta Cryst. A39, 876-881'
_refine_ls_abs_structure_Flack 0.18(5)
_refine_ls_extinction_method none
_refine_ls_goodness_of_fit_ref 1.070
_refine_ls_hydrogen_treatment constr
_refine_ls_matrix_type full
_refine_ls_number_parameters 423
_refine_ls_number_reflns 11308
_refine_ls_number_restraints 0
_refine_ls_restrained_S_all 1.070
_refine_ls_R_factor_all 0.0592
_refine_ls_R_factor_gt 0.0445
_refine_ls_shift/su_max 0.001
_refine_ls_shift/su_mean 0.000
_refine_ls_structure_factor_coef Fsqd
_refine_ls_weighting_details 'calc w=1/[\s^2^(Fo^2^)+(0.0593P)^2^+0.3790P] where P=(Fo^2^+2Fc^2^)/3'
_refine_ls_weighting_scheme calc
_refine_ls_wR_factor_gt 0.1007
_refine_ls_wR_factor_ref 0.1083
_reflns_number_gt 9574
_reflns_number_total 11308
_reflns_threshold_expression >2sigma(I)
_cod_data_source_file ja801165z-file001.cif
_cod_data_source_block 452GuillotICMMO
_cod_database_code 4107750

loop_
_symmetry_equiv_pos_as_xyz
'x, y, z'
'-x+1/2, -y, z+1/2'
'-x, y+1/2, -z+1/2'
'x+1/2, -y+1/2, -z'

loop_
_atom_site_label
_atom_site_type_symbol
_atom_site_fract_x
_atom_site_fract_y
_atom_site_fract_z
_atom_site_U_iso_or_equiv
_atom_site_adp_type
_atom_site_occupancy
_atom_site_symmetry_multiplicity
_atom_site_calc_flag
_atom_site_refinement_flags
C25 C 0.71757(9) 0.67187(11) 0.87803(5) 0.0167(2) Uani 1 1 d .
C31 C 0.75813(10) 1.04022(11) 0.80023(5) 0.0180(2) Uani 1 1 d .
C35 C 0.70824(9) 0.98947(10) 0.89499(5) 0.0149(2) Uani 1 1 d .
H35 H 0.6282 0.9794 0.9051 0.018 Uiso 1 1 calc R
C27 C 0.53828(10) 0.77231(12) 0.87091(6) 0.0238(3) Uani 1 1 d .
H27 H 0.4970 0.8333 0.8585 0.029 Uiso 1 1 calc R
C24 C 0.66250(10) 0.58948(11) 0.91069(5) 0.0189(2) Uani 1 1 d .
C23 C 0.72713(11) 0.49945(12) 0.93129(6) 0.0231(3) Uani 1 1 d .
H23 H 0.6917 0.4451 0.9525 0.028 Uiso 1 1 calc R
C21 C 0.89597(11) 0.57219(12) 0.88839(6) 0.0259(3) Uani 1 1 d .
H21 H 0.9735 0.5661 0.8814 0.031 Uiso 1 1 calc R
C30 C 0.70283(10) 0.84617(11) 0.81955(5) 0.0195(2) Uani 1 1 d .
C34 C 0.73305(9) 1.11272(11) 0.88873(5) 0.0175(2) Uani 1 1 d .
C36 C 0.78457(10) 0.93440(11) 0.93901(5) 0.0179(2) Uani 1 1 d .
H36 H 0.7715 0.8540 0.9371 0.021 Uiso 1 1 calc R
C32 C 0.87567(11) 1.02365(13) 0.77585(6) 0.0232(3) Uani 1 1 d .
H32A H 0.9295 1.0115 0.8049 0.035 Uiso 1 1 calc R
H32B H 0.8970 1.0887 0.7554 0.035 Uiso 1 1 calc R
H32C H 0.8749 0.9603 0.7518 0.035 Uiso 1 1 calc R
C20 C 0.83603(10) 0.66035(12) 0.86726(6) 0.0210(3) Uani 1 1 d .
H20 H 0.8731 0.7130 0.8457 0.025 Uiso 1 1 calc R
C33 C 0.66694(11) 1.06350(13) 0.75742(5) 0.0227(3) Uani 1 1 d .
H33A H 0.6850 1.1309 0.7382 0.034 Uiso 1 1 calc R
H33B H 0.5946 1.0714 0.7753 0.034 Uiso 1 1 calc R
H33C H 0.6636 1.0028 0.7318 0.034 Uiso 1 1 calc R
C28 C 0.48400(11) 0.68949(13) 0.90251(7) 0.0295(3) Uani 1 1 d .
H28 H 0.4067 0.6952 0.9101 0.035 Uiso 1 1 calc R
C29 C 0.65187(10) 0.76344(11) 0.85834(5) 0.0176(2) Uani 1 1 d .
C26 C 0.54439(11) 0.60123(13) 0.92189(6) 0.0266(3) Uani 1 1 d .
H26 H 0.5077 0.5475 0.9429 0.032 Uiso 1 1 calc R
C37 C 0.91115(10) 0.95409(14) 0.92897(6) 0.0277(3) Uani 1 1 d .
H37A H 0.9547 0.9136 0.9557 0.042 Uiso 1 1 calc R
H37B H 0.9275 1.0321 0.9322 0.042 Uiso 1 1 calc R
H37C H 0.9309 0.9289 0.8927 0.042 Uiso 1 1 calc R
C22 C 0.84117(12) 0.49105(13) 0.92053(6) 0.0259(3) Uani 1 1 d .
H22 H 0.8825 0.4315 0.9345 0.031 Uiso 1 1 calc R
C38 C 0.74864(12) 0.97278(13) 0.99639(5) 0.0250(3) Uani 1 1 d .
H38A H 0.7653 1.0505 1.0005 0.038 Uiso 1 1 calc R
H38B H 0.7896 0.9311 1.0236 0.038 Uiso 1 1 calc R
H38C H 0.6685 0.9609 1.0010 0.038 Uiso 1 1 calc R
O5 O 0.76196(7) 1.13619(8) 0.83631(4) 0.02001(18) Uani 1 1 d .
O4 O 0.73065(8) 1.18289(8) 0.92343(4) 0.02273(19) Uani 1 1 d .
O6 O 0.71991(9) 0.81975(9) 0.77132(4) 0.0297(2) Uani 1 1 d .
N1 N 0.72590(8) 0.94901(9) 0.83864(4) 0.01572(19) Uani 1 1 d .
C6 C 0.26454(10) -0.07328(11) 0.91153(5) 0.0189(2) Uani 1 1 d .
H6 H 0.3044 -0.0200 0.9315 0.023 Uiso 1 1 calc R
C15 C 0.24158(9) 0.38314(11) 0.86166(5) 0.0161(2) Uani 1 1 d .
C5 C 0.25411(9) -0.06223(11) 0.85341(5) 0.0160(2) Uani 1 1 d .
C16 C 0.22633(9) 0.26108(10) 0.84781(5) 0.0141(2) Uani 1 1 d .
H16 H 0.2131 0.2532 0.8082 0.017 Uiso 1 1 calc R
C11 C 0.37606(9) 0.11111(11) 0.85268(5) 0.0161(2) Uani 1 1 d .
C18 C 0.12563(9) 0.20979(11) 0.87954(5) 0.0182(2) Uani 1 1 d .
H18 H 0.1277 0.1292 0.8735 0.022 Uiso 1 1 calc R
C10 C 0.29962(9) 0.02976(10) 0.82382(5) 0.0161(2) Uani 1 1 d .
C9 C 0.28509(11) 0.03849(12) 0.76791(5) 0.0220(3) Uani 1 1 d .
H9 H 0.3137 0.1000 0.7493 0.026 Uiso 1 1 calc R
C14 C 0.46042(10) 0.28400(13) 0.93855(5) 0.0222(3) Uani 1 1 d .
H14A H 0.3967 0.2728 0.9626 0.033 Uiso 1 1 calc R
H14B H 0.5030 0.3476 0.9506 0.033 Uiso 1 1 calc R
H14C H 0.5083 0.2193 0.9393 0.033 Uiso 1 1 calc R
C2 C 0.15704(11) -0.24413(13) 0.90871(6) 0.0253(3) Uani 1 1 d .
H2 H 0.1247 -0.3039 0.9273 0.030 Uiso 1 1 calc R
C4 C 0.19375(10) -0.14538(11) 0.82380(5) 0.0190(2) Uani 1 1 d .
C13 C 0.51228(10) 0.32494(12) 0.83874(6) 0.0215(3) Uani 1 1 d .
H13A H 0.5513 0.3925 0.8482 0.032 Uiso 1 1 calc R
H13B H 0.4799 0.3320 0.8027 0.032 Uiso 1 1 calc R
H13C H 0.5651 0.2640 0.8391 0.032 Uiso 1 1 calc R
C3 C 0.14677(11) -0.23679(12) 0.85309(6) 0.0236(3) Uani 1 1 d .
H3 H 0.1085 -0.2924 0.8340 0.028 Uiso 1 1 calc R
C12 C 0.41813(9) 0.30327(11) 0.88032(5) 0.0169(2) Uani 1 1 d .
C1 C 0.21627(11) -0.16177(12) 0.93825(6) 0.0232(3) Uani 1 1 d .
H1 H 0.2227 -0.1675 0.9763 0.028 Uiso 1 1 calc R
C8 C 0.22690(13) -0.04559(13) 0.73858(6) 0.0271(3) Uani 1 1 d .
H8 H 0.2186 -0.0399 0.7006 0.033 Uiso 1 1 calc R
C19 C 0.01460(11) 0.25316(14) 0.85526(8) 0.0341(4) Uani 1 1 d .
H19A H 0.0108 0.3324 0.8600 0.051 Uiso 1 1 calc R
H19B H -0.0485 0.2189 0.8738 0.051 Uiso 1 1 calc R
H19C H 0.0116 0.2355 0.8168 0.051 Uiso 1 1 calc R
C17 C 0.13323(14) 0.22947(16) 0.94120(6) 0.0355(4) Uani 1 1 d .
H17A H 0.0717 0.1917 0.9593 0.053 Uiso 1 1 calc R
H17B H 0.1284 0.3078 0.9486 0.053 Uiso 1 1 calc R
H17C H 0.2044 0.2013 0.9547 0.053 Uiso 1 1 calc R
C7 C 0.18286(12) -0.13503(13) 0.76575(6) 0.0254(3) Uani 1 1 d .
H7 H 0.1451 -0.1901 0.7460 0.030 Uiso 1 1 calc R
O2 O 0.17357(8) 0.45706(8) 0.85761(4) 0.0228(2) Uani 1 1 d .
O3 O 0.34716(7) 0.40185(8) 0.88136(4) 0.01945(18) Uani 1 1 d .
O1 O 0.47249(7) 0.08069(8) 0.86616(4) 0.0235(2) Uani 1 1 d .
N2 N 0.33862(8) 0.21553(9) 0.86156(4) 0.01448(19) Uani 1 1 d .

loop_
_atom_site_aniso_label
_atom_site_aniso_U_11
_atom_site_aniso_U_22
_atom_site_aniso_U_33
_atom_site_aniso_U_23
_atom_site_aniso_U_13
_atom_site_aniso_U_12
C25 0.0166(4) 0.0165(6) 0.0170(5) -0.0052(4) 0.0013(4) -0.0025(4)
C31 0.0211(5) 0.0170(7) 0.0161(5) 0.0003(5) 0.0009(4) -0.0011(4)
C35 0.0150(4) 0.0164(6) 0.0131(5) -0.0017(4) -0.0001(4) 0.0013(4)
C27 0.0181(5) 0.0193(7) 0.0340(8) -0.0009(5) 0.0035(5) 0.0018(4)
C24 0.0200(5) 0.0166(7) 0.0202(6) -0.0031(5) 0.0036(4) -0.0029(4)
C23 0.0274(6) 0.0192(7) 0.0225(6) 0.0014(5) 0.0007(5) -0.0018(5)
C21 0.0169(5) 0.0261(8) 0.0349(8) -0.0053(6) -0.0016(5) -0.0003(5)
C30 0.0204(5) 0.0184(7) 0.0197(6) -0.0016(5) 0.0020(4) 0.0007(4)
C34 0.0132(4) 0.0191(7) 0.0202(6) 0.0002(5) -0.0021(4) 0.0011(4)
C36 0.0196(5) 0.0178(6) 0.0162(5) 0.0002(4) -0.0029(4) 0.0021(4)
C32 0.0220(5) 0.0255(8) 0.0221(6) 0.0024(5) 0.0059(5) -0.0013(5)
C20 0.0168(5) 0.0209(7) 0.0254(6) -0.0030(5) 0.0032(4) -0.0028(4)
C33 0.0250(6) 0.0250(8) 0.0179(6) 0.0025(5) -0.0022(5) 0.0009(5)
C28 0.0170(5) 0.0244(8) 0.0471(9) -0.0005(6) 0.0090(5) -0.0003(5)
C29 0.0191(5) 0.0153(6) 0.0185(6) -0.0042(5) 0.0024(4) -0.0017(4)
C26 0.0222(6) 0.0215(8) 0.0361(8) -0.0008(6) 0.0116(5) -0.0033(5)
C37 0.0178(5) 0.0366(9) 0.0286(7) 0.0015(6) -0.0043(5) 0.0053(5)
C22 0.0264(6) 0.0224(8) 0.0289(7) -0.0016(6) -0.0056(5) 0.0032(5)
C38 0.0300(6) 0.0293(8) 0.0156(6) 0.0004(5) -0.0029(5) 0.0032(5)
O5 0.0235(4) 0.0156(5) 0.0210(4) 0.0000(3) 0.0002(3) -0.0008(3)
O4 0.0242(4) 0.0187(5) 0.0254(5) -0.0048(4) -0.0023(4) 0.0016(3)
O6 0.0450(6) 0.0227(6) 0.0212(5) -0.0052(4) 0.0077(4) -0.0039(4)
N1 0.0184(4) 0.0154(5) 0.0134(4) -0.0009(4) 0.0011(3) -0.0007(3)
C6 0.0212(5) 0.0194(7) 0.0160(5) -0.0026(5) -0.0014(4) 0.0017(4)
C15 0.0149(4) 0.0193(6) 0.0142(5) 0.0023(4) 0.0011(4) -0.0006(4)
C5 0.0153(4) 0.0165(6) 0.0161(5) -0.0014(4) -0.0004(4) 0.0026(4)
C16 0.0124(4) 0.0172(6) 0.0127(5) -0.0002(4) -0.0010(4) 0.0013(4)
C11 0.0154(4) 0.0171(6) 0.0156(5) 0.0011(4) -0.0006(4) 0.0009(4)
C18 0.0151(4) 0.0187(7) 0.0208(6) -0.0040(5) 0.0035(4) -0.0033(4)
C10 0.0170(5) 0.0144(6) 0.0170(5) -0.0022(5) -0.0010(4) 0.0012(4)
C9 0.0291(6) 0.0183(7) 0.0187(6) 0.0019(5) -0.0021(5) 0.0002(5)
C14 0.0212(5) 0.0240(7) 0.0214(6) -0.0029(5) -0.0073(4) -0.0011(5)
C2 0.0222(5) 0.0208(7) 0.0330(7) 0.0065(6) 0.0043(5) -0.0019(5)
C4 0.0181(5) 0.0177(7) 0.0214(6) -0.0019(5) -0.0033(4) 0.0010(4)
C13 0.0153(5) 0.0215(7) 0.0277(7) 0.0000(5) 0.0016(4) -0.0029(4)
C3 0.0226(5) 0.0161(7) 0.0321(7) -0.0024(5) -0.0033(5) -0.0026(4)
C12 0.0145(4) 0.0154(6) 0.0210(6) -0.0010(5) -0.0016(4) -0.0001(4)
C1 0.0243(6) 0.0252(8) 0.0203(6) 0.0038(5) 0.0026(5) 0.0026(5)
C8 0.0392(7) 0.0258(8) 0.0165(6) -0.0026(5) -0.0078(5) 0.0020(6)
C19 0.0127(5) 0.0282(9) 0.0614(11) -0.0055(7) -0.0016(6) -0.0004(5)
C17 0.0416(8) 0.0445(11) 0.0204(7) -0.0066(6) 0.0142(6) -0.0177(7)
C7 0.0326(6) 0.0208(8) 0.0228(6) -0.0066(5) -0.0089(5) -0.0011(5)
O2 0.0199(4) 0.0194(5) 0.0292(5) 0.0025(4) 0.0015(3) 0.0048(3)
O3 0.0159(3) 0.0162(5) 0.0263(5) -0.0024(4) -0.0022(3) 0.0001(3)
O1 0.0161(4) 0.0204(5) 0.0341(5) 0.0005(4) -0.0053(3) 0.0037(3)
N2 0.0126(4) 0.0150(5) 0.0159(4) -0.0006(4) -0.0024(3) 0.0000(3)

loop_
_atom_type_symbol
_atom_type_description
_atom_type_scat_dispersion_real
_atom_type_scat_dispersion_imag
_atom_type_scat_source
C C 0.0033 0.0016 'International Tables Vol C Tables 4.2.6.8 and 6.1.1.4'
H H 0.0000 0.0000 'International Tables Vol C Tables 4.2.6.8 and 6.1.1.4'
N N 0.0061 0.0033 'International Tables Vol C Tables 4.2.6.8 and 6.1.1.4'
O O 0.0106 0.0060 'International Tables Vol C Tables 4.2.6.8 and 6.1.1.4'

loop_
_geom_angle_atom_site_label_1
_geom_angle_atom_site_label_2
_geom_angle_atom_site_label_3
_geom_angle
C20 C25 C24 118.64(12)
C20 C25 C29 122.87(12)
C24 C25 C29 118.48(10)
O5 C31 N1 102.38(9)
O5 C31 C32 108.22(10)
N1 C31 C32 112.35(10)
O5 C31 C33 106.83(11)
N1 C31 C33 112.66(10)
C32 C31 C33 113.53(11)
N1 C35 C34 101.69(10)
N1 C35 C36 114.97(10)
C34 C35 C36 112.07(10)
N1 C35 H35 109.3
C34 C35 H35 109.3
C36 C35 H35 109.3
C29 C27 C28 120.41(13)
C29 C27 H27 119.8
C28 C27 H27 119.8
C23 C24 C26 122.20(13)
C23 C24 C25 119.01(11)
C26 C24 C25 118.78(12)
C22 C23 C24 120.99(13)
C22 C23 H23 119.5
C24 C23 H23 119.5
C20 C21 C22 120.54(12)
C20 C21 H21 119.7
C22 C21 H21 119.7
O6 C30 N1 122.11(12)
O6 C30 C29 119.62(12)
N1 C30 C29 118.24(11)
O4 C34 O5 121.74(12)
O4 C34 C35 127.93(12)
O5 C34 C35 110.32(10)
C37 C36 C38 111.63(11)
C37 C36 C35 112.89(11)
C38 C36 C35 110.01(10)
C37 C36 H36 107.3
C38 C36 H36 107.3
C35 C36 H36 107.3
C31 C32 H32A 109.5
C31 C32 H32B 109.5
H32A C32 H32B 109.5
C31 C32 H32C 109.5
H32A C32 H32C 109.5
H32B C32 H32C 109.5
C21 C20 C25 120.57(13)
C21 C20 H20 119.7
C25 C20 H20 119.7
C31 C33 H33A 109.5
C31 C33 H33B 109.5
H33A C33 H33B 109.5
C31 C33 H33C 109.5
H33A C33 H33C 109.5
H33B C33 H33C 109.5
C26 C28 C27 120.19(12)
C26 C28 H28 119.9
C27 C28 H28 119.9
C27 C29 C25 120.76(12)
C27 C29 C30 118.54(12)
C25 C29 C30 120.48(10)
C28 C26 C24 121.37(13)
C28 C26 H26 119.3
C24 C26 H26 119.3
C36 C37 H37A 109.5
C36 C37 H37B 109.5
H37A C37 H37B 109.5
C36 C37 H37C 109.5
H37A C37 H37C 109.5
H37B C37 H37C 109.5
C23 C22 C21 120.24(13)
C23 C22 H22 119.9
C21 C22 H22 119.9
C36 C38 H38A 109.5
C36 C38 H38B 109.5
H38A C38 H38B 109.5
C36 C38 H38C 109.5
H38A C38 H38C 109.5
H38B C38 H38C 109.5
C34 O5 C31 113.41(10)
C30 N1 C35 126.61(11)
C30 N1 C31 120.70(10)
C35 N1 C31 112.16(10)
C1 C6 C5 120.48(12)
C1 C6 H6 119.8
C5 C6 H6 119.8
O2 C15 O3 121.26(12)
O2 C15 C16 128.31(11)
O3 C15 C16 110.42(10)
C4 C5 C10 118.56(11)
C4 C5 C6 118.66(11)
C10 C5 C6 122.77(11)
N2 C16 C15 101.77(9)
N2 C16 C18 115.31(10)
C15 C16 C18 111.51(10)
N2 C16 H16 109.3
C15 C16 H16 109.3
C18 C16 H16 109.3
O1 C11 N2 122.20(11)
O1 C11 C10 118.71(11)
N2 C11 C10 119.06(10)
C17 C18 C19 112.26(13)
C17 C18 C16 112.71(10)
C19 C18 C16 109.10(11)
C17 C18 H18 107.5
C19 C18 H18 107.5
C16 C18 H18 107.5
C9 C10 C5 120.82(11)
C9 C10 C11 119.13(11)
C5 C10 C11 119.65(10)
C10 C9 C8 120.30(13)
C10 C9 H9 119.8
C8 C9 H9 119.8
C12 C14 H14A 109.5
C12 C14 H14B 109.5
H14A C14 H14B 109.5
C12 C14 H14C 109.5
H14A C14 H14C 109.5
H14B C14 H14C 109.5
C3 C2 C1 120.37(13)
C3 C2 H2 119.8
C1 C2 H2 119.8
C3 C4 C5 118.95(12)
C3 C4 C7 121.98(12)
C5 C4 C7 119.06(12)
C12 C13 H13A 109.5
C12 C13 H13B 109.5
H13A C13 H13B 109.5
C12 C13 H13C 109.5
H13A C13 H13C 109.5
H13B C13 H13C 109.5
C2 C3 C4 120.90(13)
C2 C3 H3 119.5
C4 C3 H3 119.5
O3 C12 N2 102.95(8)
O3 C12 C14 107.27(10)
N2 C12 C14 112.65(11)
O3 C12 C13 106.89(10)
N2 C12 C13 112.12(11)
C14 C12 C13 114.03(10)
C6 C1 C2 120.62(13)
C6 C1 H1 119.7
C2 C1 H1 119.7
C7 C8 C9 120.21(13)
C7 C8 H8 119.9
C9 C8 H8 119.9
C18 C19 H19A 109.5
C18 C19 H19B 109.5
H19A C19 H19B 109.5
C18 C19 H19C 109.5
H19A C19 H19C 109.5
H19B C19 H19C 109.5
C18 C17 H17A 109.5
C18 C17 H17B 109.5
H17A C17 H17B 109.5
C18 C17 H17C 109.5
H17A C17 H17C 109.5
H17B C17 H17C 109.5
C8 C7 C4 121.01(13)
C8 C7 H7 119.5
C4 C7 H7 119.5
C15 O3 C12 112.77(10)
C11 N2 C16 127.20(10)
C11 N2 C12 120.42(9)
C16 N2 C12 111.85(9)

loop_
_geom_bond_atom_site_label_1
_geom_bond_atom_site_label_2
_geom_bond_distance
C25 C20 1.4239(16)
C25 C24 1.4250(18)
C25 C29 1.4272(18)
C31 O5 1.4497(16)
C31 N1 1.4890(16)
C31 C32 1.5168(17)
C31 C33 1.5202(18)
C35 N1 1.4684(15)
C35 C34 1.5176(19)
C35 C36 1.5456(16)
C35 H35 0.9800
C27 C29 1.3742(16)
C27 C28 1.410(2)
C27 H27 0.9300
C24 C23 1.4140(19)
C24 C26 1.4222(17)
C23 C22 1.3698(19)
C23 H23 0.9300
C21 C20 1.372(2)
C21 C22 1.406(2)
C21 H21 0.9300
C30 O6 1.2312(16)
C30 N1 1.3479(17)
C30 C29 1.4958(18)
C34 O4 1.1932(16)
C34 O5 1.3490(15)
C36 C37 1.5266(17)
C36 C38 1.5288(18)
C36 H36 0.9800
C32 H32A 0.9600
C32 H32B 0.9600
C32 H32C 0.9600
C20 H20 0.9300
C33 H33A 0.9600
C33 H33B 0.9600
C33 H33C 0.9600
C28 C26 1.361(2)
C28 H28 0.9300
C26 H26 0.9300
C37 H37A 0.9600
C37 H37B 0.9600
C37 H37C 0.9600
C22 H22 0.9300
C38 H38A 0.9600
C38 H38B 0.9600
C38 H38C 0.9600
C6 C1 1.3695(19)
C6 C5 1.4245(17)
C6 H6 0.9300
C15 O2 1.1993(15)
C15 O3 1.3495(14)
C15 C16 1.5160(18)
C5 C4 1.4214(17)
C5 C10 1.4235(18)
C16 N2 1.4679(14)
C16 C18 1.5417(16)
C16 H16 0.9800
C11 O1 1.2356(14)
C11 N2 1.3475(16)
C11 C10 1.5019(17)
C18 C17 1.520(2)
C18 C19 1.5246(18)
C18 H18 0.9800
C10 C9 1.3741(17)
C9 C8 1.413(2)
C9 H9 0.9300
C14 C12 1.5182(18)
C14 H14A 0.9600
C14 H14B 0.9600
C14 H14C 0.9600
C2 C3 1.361(2)
C2 C1 1.407(2)
C2 H2 0.9300
C4 C3 1.4210(19)
C4 C7 1.4225(19)
C13 C12 1.5215(17)
C13 H13A 0.9600
C13 H13B 0.9600
C13 H13C 0.9600
C3 H3 0.9300
C12 O3 1.4494(15)
C12 N2 1.4812(16)
C1 H1 0.9300
C8 C7 1.364(2)
C8 H8 0.9300
C19 H19A 0.9600
C19 H19B 0.9600
C19 H19C 0.9600
C17 H17A 0.9600
C17 H17B 0.9600
C17 H17C 0.9600
C7 H7 0.9300

loop_
_geom_torsion_atom_site_label_1
_geom_torsion_atom_site_label_2
_geom_torsion_atom_site_label_3
_geom_torsion_atom_site_label_4
_geom_torsion
C20 C25 C24 C23 0.08(18)
C29 C25 C24 C23 -178.84(12)
C20 C25 C24 C26 179.49(12)
C29 C25 C24 C26 0.58(18)
C26 C24 C23 C22 -179.03(14)
C25 C24 C23 C22 0.4(2)
N1 C35 C34 O4 -179.74(11)
C36 C35 C34 O4 -56.43(16)
N1 C35 C34 O5 -0.80(12)
C36 C35 C34 O5 122.51(10)
N1 C35 C36 C37 61.39(15)
C34 C35 C36 C37 -54.08(14)
N1 C35 C36 C38 -173.20(11)
C34 C35 C36 C38 71.33(13)
C22 C21 C20 C25 0.7(2)
C24 C25 C20 C21 -0.61(18)
C29 C25 C20 C21 178.25(12)
C29 C27 C28 C26 1.5(2)
C28 C27 C29 C25 -1.5(2)
C28 C27 C29 C30 173.19(13)
C20 C25 C29 C27 -178.44(13)
C24 C25 C29 C27 0.42(18)
C20 C25 C29 C30 7.01(18)
C24 C25 C29 C30 -174.13(11)
O6 C30 C29 C27 -101.64(15)
N1 C30 C29 C27 76.68(16)
O6 C30 C29 C25 73.03(16)
N1 C30 C29 C25 -108.65(13)
C27 C28 C26 C24 -0.5(2)
C23 C24 C26 C28 178.84(14)
C25 C24 C26 C28 -0.6(2)
C24 C23 C22 C21 -0.3(2)
C20 C21 C22 C23 -0.3(2)
O4 C34 O5 C31 -179.11(11)
C35 C34 O5 C31 1.87(13)
N1 C31 O5 C34 -2.04(12)
C32 C31 O5 C34 -120.86(11)
C33 C31 O5 C34 116.55(11)
O6 C30 N1 C35 179.58(12)
C29 C30 N1 C35 1.30(17)
O6 C30 N1 C31 8.62(18)
C29 C30 N1 C31 -169.66(10)
C34 C35 N1 C30 -172.11(11)
C36 C35 N1 C30 66.58(15)
C34 C35 N1 C31 -0.49(11)
C36 C35 N1 C31 -121.81(11)
O5 C31 N1 C30 173.65(10)
C32 C31 N1 C30 -70.48(14)
C33 C31 N1 C30 59.27(15)
O5 C31 N1 C35 1.48(11)
C32 C31 N1 C35 117.35(11)
C33 C31 N1 C35 -112.91(11)
C1 C6 C5 C4 -0.65(17)
C1 C6 C5 C10 178.04(11)
O2 C15 C16 N2 179.93(12)
O3 C15 C16 N2 -1.04(12)
O2 C15 C16 C18 -56.59(16)
O3 C15 C16 C18 122.43(11)
N2 C16 C18 C17 62.54(15)
C15 C16 C18 C17 -52.86(15)
N2 C16 C18 C19 -172.05(11)
C15 C16 C18 C19 72.55(13)
C4 C5 C10 C9 0.35(17)
C6 C5 C10 C9 -178.34(12)
C4 C5 C10 C11 -172.31(10)
C6 C5 C10 C11 8.99(17)
O1 C11 C10 C9 -102.46(15)
N2 C11 C10 C9 75.63(15)
O1 C11 C10 C5 70.32(15)
N2 C11 C10 C5 -111.58(13)
C5 C10 C9 C8 -1.60(19)
C11 C10 C9 C8 171.10(12)
C10 C5 C4 C3 -179.21(11)
C6 C5 C4 C3 -0.46(17)
C10 C5 C4 C7 1.23(17)
C6 C5 C4 C7 179.98(12)
C1 C2 C3 C4 -1.0(2)
C5 C4 C3 C2 1.31(19)
C7 C4 C3 C2 -179.15(13)
C5 C6 C1 C2 0.96(19)
C3 C2 C1 C6 -0.1(2)
C10 C9 C8 C7 1.2(2)
C9 C8 C7 C4 0.4(2)
C3 C4 C7 C8 178.84(13)
C5 C4 C7 C8 -1.6(2)
O2 C15 O3 C12 -176.99(11)
C16 C15 O3 C12 3.91(13)
N2 C12 O3 C15 -4.93(13)
C14 C12 O3 C15 -123.97(11)
C13 C12 O3 C15 113.34(11)
O1 C11 N2 C16 -179.57(11)
C10 C11 N2 C16 2.40(17)
O1 C11 N2 C12 9.40(18)
C10 C11 N2 C12 -168.63(11)
C15 C16 N2 C11 -173.76(11)
C18 C16 N2 C11 65.39(15)
C15 C16 N2 C12 -2.09(12)
C18 C16 N2 C12 -122.94(11)
O3 C12 N2 C11 176.50(10)
C14 C12 N2 C11 -68.27(14)
C13 C12 N2 C11 61.96(15)
O3 C12 N2 C16 4.19(12)
C14 C12 N2 C16 119.41(11)
C13 C12 N2 C16 -110.35(11)
